data_7153538
loop_
_publ_author_name
'Moncada, Margarida C.'
'Fern&#xFFFD;ndez, Dami&#xFFFD;n'
'Lima, Jo&#xFFFD;o C.'
'Parola, A. Jorge'
'Lodeiro, Carlos'
'Folgosa, Filipe'
'Melo, M. Jo&#xFFFD;o'
'Pina, Fernando'

_publ_section_title
;
 Multistate properties of 7-(N,N-diethylamino)-4?-hydroxyflavylium. An
 example of an unidirectional reaction cycle driven by pH
;
_journal_issue 19
_journal_name_full 'Organic &amp;  Biomolecular Chemistry'
_journal_page_first 2802
_journal_page_last 2808
_journal_paper_doi 10.1039/b409260k
_journal_volume 2
_journal_year 2004
_chemical_formula_sum 'C19 H20 B F4 N O2'
_chemical_formula_weight 381.17
_chemical_name_systematic
;
7-NEt2,4'-OH
;
_space_group_IT_number 61
_symmetry_cell_setting orthorhombic
_symmetry_space_group_name_Hall '-P 2ac 2ab'
_symmetry_space_group_name_H-M 'P b c a'
_atom_sites_solution_hydrogens geom
_atom_sites_solution_primary direct
_atom_sites_solution_secondary difmap
_audit_creation_method SHELXL-97
_cell_angle_alpha 90.00
_cell_angle_beta 90.00
_cell_angle_gamma 90.00
_cell_formula_units_Z 8
_cell_length_a 14.1926(7)
_cell_length_b 14.1055(9)
_cell_length_c 18.3190(11)
_cell_measurement_reflns_used 3150
_cell_measurement_temperature 150(2)
_cell_measurement_theta_max 71.16
_cell_measurement_theta_min 4.16
_cell_volume 3667.3(4)
_computing_cell_refinement 'Nonius Collect - HKL2000'
_computing_data_collection 'Nonius Collect - HKL2000'
_computing_data_reduction 'HKL Denzo and Scalepack'
_computing_molecular_graphics 'ORTEP-3 for Windows (Farrugia, 1997)'
_computing_publication_material 'WinGX publication routines (Farrugia, 1999)'
_computing_structure_refinement 'SHELXL-97 (Sheldrick, 1997)'
_computing_structure_solution SIR-97
_diffrn_ambient_temperature 150(2)
_diffrn_measured_fraction_theta_full 0.958
_diffrn_measured_fraction_theta_max 0.958
_diffrn_measurement_device_type 'FR591-KappaCCD2000 Bruker-Nonius'
_diffrn_measurement_method 'omega/phi scans'
_diffrn_radiation_monochromator 'Osmic multilayer'
_diffrn_radiation_source 'rotating anode'
_diffrn_radiation_type CuK\a
_diffrn_radiation_wavelength 1.54180
_diffrn_reflns_av_R_equivalents 0.113
_diffrn_reflns_av_sigmaI/netI 0.0985
_diffrn_reflns_limit_h_max 17
_diffrn_reflns_limit_h_min 0
_diffrn_reflns_limit_k_max 17
_diffrn_reflns_limit_k_min 0
_diffrn_reflns_limit_l_max 22
_diffrn_reflns_limit_l_min 0
_diffrn_reflns_number 27651
_diffrn_reflns_theta_full 71.54
_diffrn_reflns_theta_max 71.54
_diffrn_reflns_theta_min 4.83
_exptl_absorpt_coefficient_mu 0.989
_exptl_absorpt_correction_T_max 0.8821
_exptl_absorpt_correction_T_min 0.8267
_exptl_absorpt_correction_type semi-empirical
_exptl_absorpt_process_details Sortav
_exptl_crystal_colour green
_exptl_crystal_density_diffrn 1.381
_exptl_crystal_density_method 'not measured'
_exptl_crystal_description prism
_exptl_crystal_F_000 1584
_exptl_crystal_size_max 0.20
_exptl_crystal_size_mid 0.18
_exptl_crystal_size_min 0.13
_refine_diff_density_max 0.283
_refine_diff_density_min -0.251
_refine_diff_density_rms 0.051
_refine_ls_extinction_coef 0.00014(7)
_refine_ls_extinction_expression Fc^*^=kFc[1+0.001xFc^2^\l^3^/sin(2\q)]^-1/4^
_refine_ls_extinction_method SHELXL
_refine_ls_goodness_of_fit_ref 0.998
_refine_ls_hydrogen_treatment mixed
_refine_ls_matrix_type full
_refine_ls_number_parameters 251
_refine_ls_number_reflns 3429
_refine_ls_number_restraints 0
_refine_ls_restrained_S_all 0.998
_refine_ls_R_factor_all 0.0886
_refine_ls_R_factor_gt 0.0607
_refine_ls_shift/su_max 0.150
_refine_ls_shift/su_mean 0.033
_refine_ls_structure_factor_coef Fsqd
_refine_ls_weighting_details 'calc w=1/[\s^2^(Fo^2^)+(0.0564P)^2^+0.0000P] where P=(Fo^2^+2Fc^2^)/3'
_refine_ls_weighting_scheme calc
_refine_ls_wR_factor_gt 0.1549
_refine_ls_wR_factor_ref 0.1975
_reflns_number_gt 1982
_reflns_number_total 3429
_reflns_threshold_expression >2sigma(I)
_cod_data_source_file b409260ksup1.cif
_cod_data_source_block 2002nl03
_cod_depositor_comments
;
The following automatic conversions were performed:

'_symmetry_cell_setting' value 'Orthorhombic' changed to
'orthorhombic' according to
/home/saulius/struct/CIF-dictionaries/cif_core.dic dictionary named
'cif_core.dic' version 2.4.2 from 2011-04-26.

Automatic conversion script
Id: cif_fix_values 1891 2012-01-12 08:04:46Z andrius 
;
_cod_original_sg_symbol_H-M Pbca
_cod_database_code 7153538

loop_
_symmetry_equiv_pos_as_xyz
'x, y, z'
'-x+1/2, -y, z+1/2'
'x+1/2, -y+1/2, -z'
'-x, y+1/2, -z+1/2'
'-x, -y, -z'
'x-1/2, y, -z-1/2'
'-x-1/2, y-1/2, z'
'x, -y-1/2, z-1/2'

loop_
_atom_site_label
_atom_site_type_symbol
_atom_site_fract_x
_atom_site_fract_y
_atom_site_fract_z
_atom_site_U_iso_or_equiv
_atom_site_adp_type
_atom_site_occupancy
_atom_site_symmetry_multiplicity
_atom_site_calc_flag
_atom_site_refinement_flags
_atom_site_disorder_assembly
_atom_site_disorder_group
O1 O 0.44502(15) 0.11233(16) 0.50442(11) 0.0459(5) Uani 1 1 d . . .
C2 C 0.4971(2) 0.1270(2) 0.44294(16) 0.0432(7) Uani 1 1 d . . .
C3 C 0.4508(2) 0.1396(3) 0.37717(18) 0.0531(8) Uani 1 1 d . . .
H3 H 0.4859 0.1471 0.3334 0.064 Uiso 1 1 calc R . .
C4 C 0.3530(2) 0.1411(3) 0.37520(18) 0.0518(8) Uani 1 1 d . . .
H4 H 0.3218 0.1516 0.3300 0.062 Uiso 1 1 calc R . .
C5 C 0.3005(2) 0.1279(2) 0.43753(17) 0.0447(7) Uani 1 1 d . . .
C6 C 0.2002(2) 0.1295(2) 0.44107(19) 0.0521(8) Uani 1 1 d . . .
H6 H 0.1647 0.1376 0.3976 0.063 Uiso 1 1 calc R . .
C7 C 0.1547(2) 0.1196(2) 0.50587(18) 0.0500(8) Uani 1 1 d . . .
H7 H 0.0878 0.1207 0.5069 0.060 Uiso 1 1 calc R . .
C8 C 0.2060(2) 0.1076(3) 0.57279(17) 0.0487(7) Uani 1 1 d . A .
C9 C 0.3046(2) 0.1030(3) 0.57008(17) 0.0500(8) Uani 1 1 d . . .
H9 H 0.3401 0.0928 0.6133 0.060 Uiso 1 1 calc R . .
C10 C 0.3490(2) 0.1134(2) 0.50412(17) 0.0438(7) Uani 1 1 d . . .
C11 C 0.5966(2) 0.1304(2) 0.45683(16) 0.0457(7) Uani 1 1 d . . .
C12 C 0.6331(2) 0.1190(2) 0.52707(18) 0.0476(7) Uani 1 1 d . . .
H12 H 0.5913 0.1066 0.5664 0.057 Uiso 1 1 calc R . .
C13 C 0.7282(2) 0.1254(2) 0.54044(17) 0.0495(8) Uani 1 1 d . . .
H13 H 0.7518 0.1165 0.5885 0.059 Uiso 1 1 calc R . .
C14 C 0.7900(2) 0.1452(2) 0.48282(18) 0.0470(7) Uani 1 1 d . . .
C15 C 0.7558(2) 0.1561(2) 0.41246(17) 0.0491(7) Uani 1 1 d . . .
H15 H 0.7980 0.1684 0.3733 0.059 Uiso 1 1 calc R . .
C16 C 0.6602(2) 0.1490(2) 0.39932(18) 0.0484(7) Uani 1 1 d . . .
H16 H 0.6370 0.1567 0.3510 0.058 Uiso 1 1 calc R . .
O17 O 0.88266(17) 0.15448(19) 0.49924(13) 0.0553(6) Uani 1 1 d . . .
N18 N 0.1591(2) 0.1020(3) 0.63681(16) 0.0671(9) Uani 1 1 d . . .
C19 C 0.0569(2) 0.1126(3) 0.64279(19) 0.0555(8) Uani 1 1 d . A .
H19A H 0.0356 0.1603 0.6067 0.067 Uiso 1 1 calc R . .
H19B H 0.0415 0.1371 0.6920 0.067 Uiso 1 1 calc R . .
C20 C 0.0036(3) 0.0220(3) 0.6304(2) 0.0716(11) Uani 1 1 d . . .
H20A H 0.0187 -0.0030 0.5819 0.107 Uiso 1 1 calc R A .
H20B H -0.0642 0.0343 0.6337 0.107 Uiso 1 1 calc R . .
H20C H 0.0217 -0.0245 0.6676 0.107 Uiso 1 1 calc R . .
C21 C 0.2057(5) 0.0555(6) 0.7021(4) 0.055(2) Uiso 0.494(10) 1 d P A 1
H21A H 0.1585 0.0206 0.7314 0.066 Uiso 0.494(10) 1 calc PR A 1
H21B H 0.2547 0.0103 0.6858 0.066 Uiso 0.494(10) 1 calc PR A 1
C22 C 0.2494(6) 0.1341(6) 0.7470(5) 0.065(2) Uiso 0.494(10) 1 d P A 1
H22A H 0.2922 0.1713 0.7162 0.097 Uiso 0.494(10) 1 calc PR A 1
H22B H 0.2847 0.1066 0.7878 0.097 Uiso 0.494(10) 1 calc PR A 1
H22C H 0.1996 0.1755 0.7660 0.097 Uiso 0.494(10) 1 calc PR A 1
C31 C 0.2090(5) 0.1219(6) 0.7084(4) 0.056(2) Uiso 0.506(10) 1 d P A 2
H31A H 0.1673 0.1576 0.7419 0.067 Uiso 0.506(10) 1 calc PR A 2
H31B H 0.2669 0.1594 0.6999 0.067 Uiso 0.506(10) 1 calc PR A 2
C32 C 0.2331(6) 0.0256(7) 0.7402(5) 0.079(3) Uiso 0.506(10) 1 d P A 2
H32A H 0.1752 -0.0116 0.7462 0.118 Uiso 0.506(10) 1 calc PR A 2
H32B H 0.2634 0.0339 0.7879 0.118 Uiso 0.506(10) 1 calc PR A 2
H32C H 0.2761 -0.0078 0.7072 0.118 Uiso 0.506(10) 1 calc PR A 2
B1 B 0.9949(3) 0.2419(3) 0.31775(19) 0.0490(8) Uani 1 1 d . . .
F1 F 0.99700(17) 0.33997(17) 0.31604(12) 0.0691(6) Uani 1 1 d . . .
F2 F 0.99551(14) 0.21233(15) 0.39164(10) 0.0561(5) Uani 1 1 d . . .
F3 F 0.91428(15) 0.20787(18) 0.28513(11) 0.0720(7) Uani 1 1 d . . .
F4 F 1.07310(15) 0.20435(16) 0.28323(11) 0.0640(6) Uani 1 1 d . . .
H17 H 0.920(4) 0.177(4) 0.454(3) 0.12(2) Uiso 1 1 d . . .

loop_
_atom_site_aniso_label
_atom_site_aniso_U_11
_atom_site_aniso_U_22
_atom_site_aniso_U_33
_atom_site_aniso_U_23
_atom_site_aniso_U_13
_atom_site_aniso_U_12
O1 0.0463(11) 0.0526(13) 0.0387(11) 0.0012(9) 0.0024(9) 0.0016(9)
C2 0.0481(16) 0.0494(18) 0.0320(14) -0.0008(12) 0.0048(12) -0.0019(12)
C3 0.0545(18) 0.062(2) 0.0423(16) 0.0038(15) -0.0012(14) 0.0014(15)
C4 0.0568(19) 0.058(2) 0.0405(16) 0.0012(14) -0.0051(13) -0.0006(16)
C5 0.0491(16) 0.0471(18) 0.0380(16) 0.0016(13) -0.0018(12) 0.0006(12)
C6 0.0541(18) 0.055(2) 0.0475(18) 0.0017(15) -0.0054(14) 0.0015(14)
C7 0.0560(18) 0.0500(18) 0.0439(17) -0.0006(14) -0.0006(14) 0.0004(15)
C8 0.0510(17) 0.0532(19) 0.0420(16) 0.0021(14) 0.0038(13) -0.0023(14)
C9 0.0481(16) 0.063(2) 0.0389(16) 0.0007(14) 0.0036(12) 0.0036(15)
C10 0.0445(15) 0.0415(16) 0.0455(17) -0.0011(13) 0.0035(12) -0.0013(13)
C11 0.0544(18) 0.0459(18) 0.0367(15) 0.0011(12) 0.0022(12) -0.0022(13)
C12 0.0484(16) 0.0489(18) 0.0453(17) 0.0037(14) 0.0024(14) 0.0008(13)
C13 0.0574(19) 0.0493(19) 0.0418(17) 0.0007(13) 0.0057(13) -0.0007(14)
C14 0.0456(15) 0.0495(19) 0.0460(17) 0.0004(14) 0.0029(13) 0.0009(13)
C15 0.0576(18) 0.0491(19) 0.0406(16) -0.0030(13) 0.0030(13) -0.0016(14)
C16 0.0527(17) 0.0489(18) 0.0435(16) -0.0006(14) 0.0064(13) -0.0047(14)
O17 0.0496(12) 0.0662(16) 0.0501(13) 0.0048(11) 0.0024(10) 0.0014(11)
N18 0.0533(17) 0.107(3) 0.0412(15) 0.0024(17) 0.0023(12) 0.0001(17)
C19 0.0497(18) 0.064(2) 0.0532(19) -0.0050(17) 0.0090(15) -0.0004(15)
C20 0.077(3) 0.062(3) 0.076(3) 0.002(2) -0.001(2) -0.014(2)
B1 0.055(2) 0.059(2) 0.0328(16) -0.0045(15) 0.0044(14) -0.0042(17)
F1 0.0941(17) 0.0592(13) 0.0540(12) 0.0069(10) 0.0075(11) 0.0040(12)
F2 0.0599(11) 0.0678(13) 0.0405(10) 0.0045(9) 0.0026(8) -0.0045(9)
F3 0.0616(12) 0.1067(19) 0.0476(11) -0.0106(11) -0.0020(9) -0.0149(13)
F4 0.0604(12) 0.0749(15) 0.0566(12) -0.0014(10) 0.0152(10) 0.0026(11)

loop_
_atom_type_symbol
_atom_type_description
_atom_type_scat_dispersion_real
_atom_type_scat_dispersion_imag
_atom_type_scat_source
C C 0.0181 0.0091 'International Tables Vol C Tables 4.2.6.8 and 6.1.1.4'
H H 0.0000 0.0000 'International Tables Vol C Tables 4.2.6.8 and 6.1.1.4'
B B 0.0090 0.0039 'International Tables Vol C Tables 4.2.6.8 and 6.1.1.4'
F F 0.0727 0.0534 'International Tables Vol C Tables 4.2.6.8 and 6.1.1.4'
N N 0.0311 0.0180 'International Tables Vol C Tables 4.2.6.8 and 6.1.1.4'
O O 0.0492 0.0322 'International Tables Vol C Tables 4.2.6.8 and 6.1.1.4'

loop_
_geom_angle_atom_site_label_1
_geom_angle_atom_site_label_2
_geom_angle_atom_site_label_3
_geom_angle
C2 O1 C10 122.5(2)
O1 C2 C3 118.8(3)
O1 C2 C11 113.1(3)
C3 C2 C11 128.1(3)
C2 C3 C4 119.9(3)
C2 C3 H3 120.0
C4 C3 H3 120.0
C5 C4 C3 121.2(3)
C5 C4 H4 119.4
C3 C4 H4 119.4
C4 C5 C10 118.1(3)
C4 C5 C6 125.2(3)
C10 C5 C6 116.6(3)
C7 C6 C5 120.8(3)
C7 C6 H6 119.6
C5 C6 H6 119.6
C6 C7 C8 121.2(3)
C6 C7 H7 119.4
C8 C7 H7 119.4
N18 C8 C9 121.3(3)
N18 C8 C7 119.9(3)
C9 C8 C7 118.8(3)
C10 C9 C8 119.0(3)
C10 C9 H9 120.5
C8 C9 H9 120.5
O1 C10 C9 117.1(3)
O1 C10 C5 119.4(3)
C9 C10 C5 123.5(3)
C12 C11 C16 118.2(3)
C12 C11 C2 121.6(3)
C16 C11 C2 120.2(3)
C13 C12 C11 121.3(3)
C13 C12 H12 119.3
C11 C12 H12 119.3
C12 C13 C14 119.6(3)
C12 C13 H13 120.2
C14 C13 H13 120.2
O17 C14 C15 122.4(3)
O17 C14 C13 117.4(3)
C15 C14 C13 120.2(3)
C16 C15 C14 119.9(3)
C16 C15 H15 120.1
C14 C15 H15 120.1
C15 C16 C11 120.7(3)
C15 C16 H16 119.6
C11 C16 H16 119.6
C14 O17 H17 111(3)
C8 N18 C19 123.2(3)
C8 N18 C21 119.7(4)
C19 N18 C21 114.7(4)
C8 N18 C31 120.7(4)
C19 N18 C31 112.3(4)
C21 N18 C31 36.3(4)
N18 C19 C20 113.6(3)
N18 C19 H19A 108.8
C20 C19 H19A 108.9
N18 C19 H19B 108.8
C20 C19 H19B 108.9
H19A C19 H19B 107.7
C19 C20 H20A 109.5
C19 C20 H20B 109.5
H20A C20 H20B 109.5
C19 C20 H20C 109.5
H20A C20 H20C 109.5
H20B C20 H20C 109.5
C22 C21 N18 106.9(6)
C22 C21 H21A 110.3
N18 C21 H21A 110.3
C22 C21 H21B 110.4
N18 C21 H21B 110.3
H21A C21 H21B 108.6
N18 C31 C32 105.8(6)
N18 C31 H31A 110.6
C32 C31 H31A 110.6
N18 C31 H31B 110.6
C32 C31 H31B 110.6
H31A C31 H31B 108.7
C31 C32 H32A 109.5
C31 C32 H32B 109.5
H32A C32 H32B 109.5
C31 C32 H32C 109.5
H32A C32 H32C 109.5
H32B C32 H32C 109.5
F3 B1 F4 109.5(3)
F3 B1 F1 110.9(3)
F4 B1 F1 110.8(3)
F3 B1 F2 108.5(3)
F4 B1 F2 108.6(3)
F1 B1 F2 108.4(3)

loop_
_geom_bond_atom_site_label_1
_geom_bond_atom_site_label_2
_geom_bond_distance
O1 C2 1.363(3)
O1 C10 1.364(4)
C2 C3 1.384(4)
C2 C11 1.437(4)
C3 C4 1.388(5)
C3 H3 0.9500
C4 C5 1.376(5)
C4 H4 0.9500
C5 C10 1.415(4)
C5 C6 1.425(5)
C6 C7 1.358(5)
C6 H6 0.9500
C7 C8 1.435(4)
C7 H7 0.9500
C8 N18 1.351(4)
C8 C9 1.401(4)
C9 C10 1.371(4)
C9 H9 0.9500
C11 C12 1.396(4)
C11 C16 1.411(4)
C12 C13 1.375(5)
C12 H12 0.9500
C13 C14 1.401(4)
C13 H13 0.9500
C14 O17 1.355(4)
C14 C15 1.386(4)
C15 C16 1.382(5)
C15 H15 0.9500
C16 H16 0.9500
O17 H17 1.03(6)
N18 C19 1.462(4)
N18 C21 1.516(8)
N18 C31 1.516(8)
C19 C20 1.503(5)
C19 H19A 0.9900
C19 H19B 0.9900
C20 H20A 0.9800
C20 H20B 0.9800
C20 H20C 0.9800
C21 C22 1.513(12)
C21 H21A 0.9900
C21 H21B 0.9900
C22 H22A 0.9800
C22 H22B 0.9800
C22 H22C 0.9800
C31 C32 1.517(12)
C31 H31A 0.9900
C31 H31B 0.9900
C32 H32A 0.9800
C32 H32B 0.9800
C32 H32C 0.9800
B1 F3 1.378(4)
B1 F4 1.383(4)
B1 F1 1.383(5)
B1 F2 1.417(4)

loop_
_geom_torsion_atom_site_label_1
_geom_torsion_atom_site_label_2
_geom_torsion_atom_site_label_3
_geom_torsion_atom_site_label_4
_geom_torsion
C10 O1 C2 C3 -2.7(5)
C10 O1 C2 C11 175.3(3)
O1 C2 C3 C4 2.8(5)
C11 C2 C3 C4 -174.9(3)
C2 C3 C4 C5 -1.7(6)
C3 C4 C5 C10 0.6(5)
C3 C4 C5 C6 179.1(3)
C4 C5 C6 C7 -177.2(3)
C10 C5 C6 C7 1.4(5)
C5 C6 C7 C8 0.2(5)
C6 C7 C8 N18 177.2(4)
C6 C7 C8 C9 -2.1(5)
N18 C8 C9 C10 -177.1(3)
C7 C8 C9 C10 2.2(5)
C2 O1 C10 C9 -176.4(3)
C2 O1 C10 C5 1.6(5)
C8 C9 C10 O1 177.4(3)
C8 C9 C10 C5 -0.6(5)
C4 C5 C10 O1 -0.5(5)
C6 C5 C10 O1 -179.1(3)
C4 C5 C10 C9 177.4(3)
C6 C5 C10 C9 -1.3(5)
O1 C2 C11 C12 0.2(5)
C3 C2 C11 C12 178.0(3)
O1 C2 C11 C16 -177.4(3)
C3 C2 C11 C16 0.4(6)
C16 C11 C12 C13 -0.1(5)
C2 C11 C12 C13 -177.8(3)
C11 C12 C13 C14 1.0(5)
C12 C13 C14 O17 177.4(3)
C12 C13 C14 C15 -1.4(5)
O17 C14 C15 C16 -177.8(3)
C13 C14 C15 C16 1.0(5)
C14 C15 C16 C11 -0.2(5)
C12 C11 C16 C15 -0.3(5)
C2 C11 C16 C15 177.5(3)
C9 C8 N18 C19 175.9(4)
C7 C8 N18 C19 -3.4(6)
C9 C8 N18 C21 -22.5(7)
C7 C8 N18 C21 158.2(5)
C9 C8 N18 C31 19.7(7)
C7 C8 N18 C31 -159.6(4)
C8 N18 C19 C20 86.1(5)
C21 N18 C19 C20 -76.3(5)
C31 N18 C19 C20 -115.9(5)
C8 N18 C21 C22 95.7(6)
C19 N18 C21 C22 -101.2(6)
C31 N18 C21 C22 -6.7(6)
C8 N18 C31 C32 -99.5(6)
C19 N18 C31 C32 101.9(6)
C21 N18 C31 C32 0.1(6)
